data_2006815
loop_
_publ_author_name
'Jones, Peter G.'
'Moers, Oliver'
'Blaschette, Armand'

_publ_section_title
;Polysulfonylamines. XCIII.
 (1,2-Benzenedisulfonylimido-<i>O</i>)(1,4,7,10-tetraoxacyclododecane-\k^4^<i>O</i>)lithium
;
_journal_issue 12
_journal_name_full 'Acta Crystallographica Section C'
_journal_page_first 1809
_journal_page_last 1811
_journal_paper_doi 10.1107/S0108270197011232
_journal_volume 53
_journal_year 1997
_chemical_formula_iupac '[Li(C6 H4 NO4 S2)(C8 H16 O4)]'
_chemical_formula_sum 'C14 H20 Li N O8 S2'
_chemical_formula_weight 401.37
_chemical_name_systematic
;
 (1,2-Benzenedisulfonylimido-O)(1,4,7,10-tetraoxacyclododecane)lithium
;
_space_group_IT_number 14
_symmetry_cell_setting monoclinic
_symmetry_space_group_name_Hall '-P 2yn'
_symmetry_space_group_name_H-M 'P 1 21/n 1'
_audit_creation_method SHELXL
_cell_angle_alpha 90.00
_cell_angle_beta 93.638(16)
_cell_angle_gamma 90.00
_cell_formula_units_Z 4
_cell_length_a 8.2035(16)
_cell_length_b 15.747(3)
_cell_length_c 13.842(3)
_cell_measurement_reflns_used 50
_cell_measurement_temperature 143(2)
_cell_measurement_theta_max 11.5
_cell_measurement_theta_min 10
_cell_volume 1784.5(6)
_computing_cell_refinement DIF4
_computing_data_collection 'DIF4 (Stoe & Cie, 1992)'
_computing_data_reduction 'REDU4 (Stoe & Cie, 1992)'
_computing_molecular_graphics 'XP (Siemens, 1994)'
_computing_publication_material SHELXL93
_computing_structure_refinement 'SHELXL93 (Sheldrick, 1993)'
_computing_structure_solution 'SHELXS86 (Sheldrick, 1990)'
_diffrn_ambient_temperature 143(2)
_diffrn_measurement_device 'Stoe STADI-4'
_diffrn_measurement_method \w/\q
_diffrn_radiation_monochromator graphite
_diffrn_radiation_source 'fine-focus sealed tube'
_diffrn_radiation_type MoK\a
_diffrn_radiation_wavelength 0.71073
_diffrn_reflns_av_R_equivalents 0.0149
_diffrn_reflns_av_sigmaI/netI 0.0288
_diffrn_reflns_limit_h_max 9
_diffrn_reflns_limit_h_min -9
_diffrn_reflns_limit_k_max 1
_diffrn_reflns_limit_k_min -18
_diffrn_reflns_limit_l_max 0
_diffrn_reflns_limit_l_min -16
_diffrn_reflns_number 3450
_diffrn_reflns_theta_max 25.03
_diffrn_reflns_theta_min 3.09
_diffrn_standards_decay_% 0
_diffrn_standards_interval_time 60
_diffrn_standards_number 3
_exptl_absorpt_coefficient_mu 0.341
_exptl_absorpt_correction_type none
_exptl_crystal_colour colourless
_exptl_crystal_density_diffrn 1.494
_exptl_crystal_density_meas ?
_exptl_crystal_description 'irregular tablet'
_exptl_crystal_F_000 840
_exptl_crystal_size_max 0.60
_exptl_crystal_size_mid 0.30
_exptl_crystal_size_min 0.15
_refine_diff_density_max 0.363
_refine_diff_density_min -0.408
_refine_ls_extinction_coef 0.0039(5)
_refine_ls_extinction_method 'SHELXL93 (Sheldrick, 1993)'
_refine_ls_goodness_of_fit_all 1.050
_refine_ls_goodness_of_fit_obs 1.063
_refine_ls_hydrogen_treatment 'constr (riding)'
_refine_ls_matrix_type full
_refine_ls_number_parameters 236
_refine_ls_number_reflns 3148
_refine_ls_number_restraints 0
_refine_ls_restrained_S_all 1.050
_refine_ls_restrained_S_obs 1.063
_refine_ls_R_factor_all 0.0450
_refine_ls_R_factor_obs .0349
_refine_ls_shift/esd_max 0.001
_refine_ls_shift/esd_mean 0.000
_refine_ls_structure_factor_coef Fsqd
_refine_ls_weighting_details 'w = 1/[\s^2^(Fo^2^)+(0.0303P)^2^+1.5400P] where P=(Fo^2^+2Fc^2^)/3'
_refine_ls_weighting_scheme calc
_refine_ls_wR_factor_all 0.0851
_refine_ls_wR_factor_obs .0787
_reflns_number_observed 2666
_reflns_number_total 3148
_reflns_observed_criterion >2sigma(I)
_cod_data_source_file fg1354.cif
_cod_data_source_block limit
_cod_depositor_comments
;
The following automatic conversions were performed:
'_geom_bond_publ_flag' value 'Y' changed to 'y' according to
'/home/saulius/struct/CIF-dictionaries/cif_core.dic' dictionary named
'cif_core.dic' version 2.4.1 from 2010-06-29 (11 times).

Automatic conversion script
Id: cif_fix_enum 1527 2010-12-29 10:47:43Z saulius 

The following automatic conversions were performed:

'_geom_bond_publ_flag' value 'Y' changed to 'y' according to
/home/saulius/struct/CIF-dictionaries/cif_core.dic dictionary named
'cif_core.dic' version 2.4.1 from 2010-06-29 (11
times).

'_geom_angle_publ_flag' value 'Y' changed to 'y' according
to /home/saulius/struct/CIF-dictionaries/cif_core.dic dictionary
named 'cif_core.dic' version 2.4.1 from 2010-06-29 (3
times).

'_geom_torsion_publ_flag' value 'Y' changed to 'y' according
to /home/saulius/struct/CIF-dictionaries/cif_core.dic dictionary
named 'cif_core.dic' version 2.4.1 from 2010-06-29 (6 times).

Automatic conversion script
Id: cif_fix_values 1715 2011-07-08 13:25:40Z adriana 

The following automatic conversions were performed:

'_exptl_crystal_density_meas' value 'not measured' was changed to '?'
- the value is perceived as not measured.

Automatic conversion script
Id: cif_fix_values 3008 2015-01-20 13:52:24Z robertas 

The following automatic conversions were performed:

'_refine_ls_weighting_scheme' value 'calc w =
1/[\s^2^(Fo^2^)+(0.0303P)^2^+1.5400P] where P=(Fo^2^+2Fc^2^)/3' was
changed to 'calc'. New tag '_refine_ls_weighting_details' was
created. The value of the new tag was set to 'w =
1/[\s^2^(Fo^2^)+(0.0303P)^2^+1.5400P] where P=(Fo^2^+2Fc^2^)/3'.

Automatic conversion script
Id: cif_fix_values 3143 2015-03-26 13:38:13Z robertas 
;
_cod_original_sg_symbol_H-M 'P 21/n'
_cod_database_code 2006815

loop_
_symmetry_equiv_pos_as_xyz
'x, y, z'
'-x+1/2, y+1/2, -z+1/2'
'-x, -y, -z'
'x-1/2, -y-1/2, z-1/2'

loop_
_atom_site_aniso_label
_atom_site_aniso_U_11
_atom_site_aniso_U_22
_atom_site_aniso_U_33
_atom_site_aniso_U_12
_atom_site_aniso_U_13
_atom_site_aniso_U_23
Li .0259(19) .026(2) .0238(19) -.0020(16) .0019(15) .0032(16)
C1 .0186(10) .0174(10) .0171(10) .0003(8) .0006(8) -.0034(8)
C2 .0171(10) .0202(11) .0162(10) .0023(8) -.0034(8) -.0029(8)
C3 .0233(11) .0241(12) .0224(11) -.0002(9) .0023(9) .0010(9)
C4 .0160(10) .0280(12) .0320(12) -.0011(9) .0027(9) -.0050(10)
C5 .0191(11) .0323(13) .0262(12) .0051(9) -.0058(9) -.0042(10)
C6 .0261(11) .0257(12) .0177(11) .0034(9) -.0020(9) .0003(9)
S1 .0181(3) .0210(3) .0212(3) -.0010(2) .0019(2) .0015(2)
S2 .0186(3) .0307(3) .0204(3) .0012(2) -.0045(2) .0048(2)
N .0165(9) .0303(11) .0344(11) .0016(8) -.0007(8) .0094(9)
O1 .0285(8) .0227(8) .0293(9) -.0052(7) -.0014(7) .0004(7)
O2 .0314(9) .0384(10) .0269(9) -.0029(7) .0115(7) -.0043(8)
O3 .0366(10) .0651(13) .0241(9) .0010(9) -.0094(7) -.0100(9)
O4 .0285(9) .0374(10) .0428(10) .0050(7) -.0026(8) .0216(8)
C7 .0246(12) .0490(16) .0276(12) .0054(11) .0063(10) -.0037(12)
C8 .0321(13) .0321(13) .0272(12) .0108(10) .0022(10) -.0058(11)
C9 .0325(13) .0290(13) .0277(12) .0014(10) -.0053(10) -.0088(10)
C10 .0288(12) .0243(12) .0320(13) -.0043(10) -.0021(10) -.0046(10)
C11 .0220(11) .0353(14) .0279(12) -.0019(10) .0041(9) -.0028(11)
C12 .0265(12) .0281(12) .0222(11) -.0052(9) .0050(9) .0017(10)
C13 .0245(12) .0327(13) .0227(11) -.0039(10) -.0036(9) -.0041(10)
C14 .0253(12) .0328(13) .0225(11) .0004(10) -.0029(9) -.0005(10)
O5 .0271(8) .0310(9) .0224(8) -.0007(7) .0024(6) -.0003(7)
O6 .0270(8) .0276(9) .0240(8) .0039(7) .0006(7) -.0009(7)
O7 .0256(8) .0253(8) .0227(8) .0002(7) -.0002(6) -.0018(7)
O8 .0214(8) .0249(8) .0218(8) -.0022(6) -.0001(6) -.0002(7)

loop_
_atom_site_label
_atom_site_fract_x
_atom_site_fract_y
_atom_site_fract_z
_atom_site_U_iso_or_equiv
_atom_site_thermal_displace_type
_atom_site_calc_flag
_atom_site_refinement_flags
_atom_site_occupancy
_atom_site_disorder_group
_atom_site_type_symbol
Li .2479(4) .5398(2) .6599(3) .0253(8) Uani d . 1 . Li
C1 .4568(2) .76132(13) .60387(14) .0177(4) Uani d . 1 . C
C2 .4770(2) .80625(13) .52004(14) .0180(4) Uani d . 1 . C
C3 .6294(3) .83192(14) .49498(16) .0232(5) Uani d . 1 . C
H3 .6431 .8617 .4364 .028 Uiso calc R 1 . H
C4 .7623(3) .81266(14) .55856(17) .0253(5) Uani d . 1 . C
H4 .8685 .8304 .5437 .030 Uiso calc R 1 . H
C5 .7419(3) .76788(15) .64349(16) .0262(5) Uani d . 1 . C
H5 .8345 .7558 .6860 .031 Uiso calc R 1 . H
C6 .5884(3) .74050(14) .66729(15) .0233(5) Uani d . 1 . C
H6 .5742 .7089 .7246 .028 Uiso calc R 1 . H
S1 .24814(6) .73491(3) .61468(4) .02008(15) Uani d . 1 . S
S2 .28820(6) .82186(4) .45255(4) .02346(16) Uani d . 1 . S
N .1667(2) .79282(12) .53190(14) .0272(5) Uani d . 1 . N
O1 .23022(18) .64480(10) .59344(11) .0269(4) Uani d . 1 . O
O2 .19553(19) .75967(11) .70771(11) .0318(4) Uani d . 1 . O
O3 .2845(2) .76594(13) .37030(12) .0424(5) Uani d . 1 . O
O4 .2642(2) .91070(11) .43150(13) .0364(4) Uani d . 1 . O
C7 .5515(3) .44999(17) .63790(17) .0335(6) Uani d . 1 . C
H7A .6417 .4162 .6695 .040 Uiso calc R 1 . H
H7B .5961 .4830 .5847 .040 Uiso calc R 1 . H
C8 .4199(3) .39133(16) .59713(17) .0304(5) Uani d . 1 . C
H8A .4601 .3573 .5434 .037 Uiso calc R 1 . H
H8B .3851 .3521 .6478 .037 Uiso calc R 1 . H
C9 .1360(3) .39904(16) .54071(17) .0300(5) Uani d . 1 . C
H9A .1604 .3415 .5168 .036 Uiso calc R 1 . H
H9B .0702 .4292 .4890 .036 Uiso calc R 1 . H
C10 .0405(3) .39230(15) .62917(17) .0285(5) Uani d . 1 . C
H10A -.0675 .3662 .6130 .034 Uiso calc R 1 . H
H10B .1000 .3572 .6792 .034 Uiso calc R 1 . H
C11 -.0319(3) .48414(16) .75968(16) .0283(5) Uani d . 1 . C
H11A -.1109 .4381 .7705 .034 Uiso calc R 1 . H
H11B -.0878 .5392 .7678 .034 Uiso calc R 1 . H
C12 .1109(3) .47716(15) .83284(16) .0255(5) Uani d . 1 . C
H12A .0749 .4856 .8991 .031 Uiso calc R 1 . H
H12B .1622 .4204 .8294 .031 Uiso calc R 1 . H
C13 .3835(3) .53246(15) .85866(16) .0268(5) Uani d . 1 . C
H13A .3719 .5098 .9246 .032 Uiso calc R 1 . H
H13B .4375 .5886 .8648 .032 Uiso calc R 1 . H
C14 .4870(3) .47302(15) .80338(16) .0270(5) Uani d . 1 . C
H14A .5993 .4702 .8339 .032 Uiso calc R 1 . H
H14B .4398 .4151 .8018 .032 Uiso calc R 1 . H
O5 .48813(18) .50722(10) .70731(11) .0268(4) Uani d . 1 . O
O6 .28628(18) .44433(10) .56271(11) .0262(4) Uani d . 1 . O
O7 .02177(18) .47813(9) .66333(11) .0246(4) Uani d . 1 . O
O8 .22462(17) .54203(9) .80970(10) .0227(3) Uani d . 1 . O

loop_
_atom_type_symbol
_atom_type_description
_atom_type_scat_dispersion_real
_atom_type_scat_dispersion_imag
_atom_type_scat_source
C C 0.0033 0.0016 'International Tables Vol C Tables 4.2.6.8 and 6.1.1.4'
H H 0.0000 0.0000 'International Tables Vol C Tables 4.2.6.8 and 6.1.1.4'
Li Li -0.0003 0.0001 'International Tables Vol C Tables 4.2.6.8 and 6.1.1.4'
N N 0.0061 0.0033 'International Tables Vol C Tables 4.2.6.8 and 6.1.1.4'
O O 0.0106 0.0060 'International Tables Vol C Tables 4.2.6.8 and 6.1.1.4'
S S 0.1246 0.1234 'International Tables Vol C Tables 4.2.6.8 and 6.1.1.4'

loop_
_geom_angle_atom_site_label_1
_geom_angle_atom_site_label_2
_geom_angle_atom_site_label_3
_geom_angle
_geom_angle_publ_flag
O1 Li O6 109.31(18) y
O1 Li O8 117.2(2) y
O6 Li O8 133.5(2) ?
O1 Li O7 112.00(19) y
O6 Li O7 81.27(15) y
O8 Li O7 81.32(14) y
O1 Li O5 113.99(19) y
O6 Li O5 81.14(15) y
O8 Li O5 80.67(14) y
O7 Li O5 133.9(2) ?
C2 C1 C6 121.59(19) ?
C2 C1 S1 111.05(15) ?
C6 C1 S1 127.36(17) ?
C1 C2 C3 121.45(19) ?
C1 C2 S2 111.51(15) ?
C3 C2 S2 127.02(16) ?
C2 C3 C4 117.6(2) ?
C5 C4 C3 121.0(2) ?
C4 C5 C6 121.1(2) ?
C1 C6 C5 117.2(2) ?
O2 S1 O1 114.41(10) y
O2 S1 N 110.86(11) y
O1 S1 N 112.58(10) y
O2 S1 C1 110.95(10) ?
O1 S1 C1 107.27(9) ?
N S1 C1 99.74(10) ?
O3 S2 O4 116.04(11) y
O3 S2 N 112.75(11) y
O4 S2 N 109.53(10) y
O3 S2 C2 107.80(10) ?
O4 S2 C2 110.16(10) ?
N S2 C2 99.22(10) ?
S1 N S2 114.26(11) y
S1 O1 Li 138.58(15) y
O5 C7 C8 110.74(18) ?
O6 C8 C7 106.42(19) ?
O6 C9 C10 110.31(18) ?
O7 C10 C9 105.87(18) ?
O7 C11 C12 110.48(18) ?
O8 C12 C11 106.72(18) ?
O8 C13 C14 110.44(17) ?
O5 C14 C13 105.95(18) ?
C14 O5 C7 114.06(18) ?
C14 O5 Li 108.65(16) ?
C7 O5 Li 108.44(17) ?
C8 O6 C9 114.08(18) ?
C8 O6 Li 110.70(16) ?
C9 O6 Li 109.64(16) ?
C11 O7 C10 114.32(17) ?
C11 O7 Li 108.32(16) ?
C10 O7 Li 108.28(16) ?
C12 O8 C13 113.77(17) ?
C12 O8 Li 108.12(16) ?
C13 O8 Li 109.14(16) ?

loop_
_geom_bond_atom_site_label_1
_geom_bond_atom_site_label_2
_geom_bond_site_symmetry_2
_geom_bond_distance
_geom_bond_publ_flag
Li O1 . 1.893(4) y
Li O6 . 2.056(4) y
Li O8 . 2.094(4) y
Li O7 . 2.097(4) y
Li O5 . 2.101(4) y
C1 C2 . 1.378(3) ?
C1 C6 . 1.387(3) ?
C1 S1 . 1.777(2) ?
C2 C3 . 1.379(3) ?
C2 S2 . 1.774(2) ?
C3 C4 . 1.390(3) ?
C4 C5 . 1.390(3) ?
C5 C6 . 1.391(3) ?
S1 O2 . 1.4377(16) y
S1 O1 . 1.4546(16) y
S1 N . 1.5790(19) y
S2 O3 . 1.4381(18) y
S2 O4 . 1.4400(18) y
S2 N . 1.5962(19) y
C7 O5 . 1.439(3) ?
C7 C8 . 1.503(4) ?
C8 O6 . 1.435(3) ?
C9 O6 . 1.440(3) ?
C9 C10 . 1.499(3) ?
C10 O7 . 1.443(3) ?
C11 O7 . 1.434(3) ?
C11 C12 . 1.503(3) ?
C12 O8 . 1.433(3) ?
C13 O8 . 1.438(3) ?
C13 C14 . 1.505(3) ?
C14 O5 . 1.435(3) ?

loop_
_geom_torsion_atom_site_label_1
_geom_torsion_atom_site_label_2
_geom_torsion_atom_site_label_3
_geom_torsion_atom_site_label_4
_geom_torsion
_geom_torsion_publ_flag
C6 C1 C2 C3 0.6(3) ?
S1 C1 C2 C3 -178.42(17) ?
C6 C1 C2 S2 178.98(17) ?
S1 C1 C2 S2 -0.03(19) ?
C1 C2 C3 C4 -1.5(3) ?
S2 C2 C3 C4 -179.65(17) ?
C2 C3 C4 C5 1.0(3) ?
C3 C4 C5 C6 0.4(3) ?
C2 C1 C6 C5 0.9(3) ?
S1 C1 C6 C5 179.69(17) ?
C4 C5 C6 C1 -1.3(3) ?
C2 C1 S1 O2 -128.75(16) ?
C6 C1 S1 O2 52.3(2) ?
C2 C1 S1 O1 105.63(16) ?
C6 C1 S1 O1 -73.3(2) ?
C2 C1 S1 N -11.84(17) ?
C6 C1 S1 N 169.2(2) ?
C1 C2 S2 O3 -105.89(17) ?
C3 C2 S2 O3 72.4(2) ?
C1 C2 S2 O4 126.59(16) ?
C3 C2 S2 O4 -55.1(2) ?
C1 C2 S2 N 11.73(17) ?
C3 C2 S2 N -170.0(2) ?
O2 S1 N S2 137.53(12) ?
O1 S1 N S2 -92.87(14) ?
C1 S1 N S2 20.55(15) ?
O3 S2 N S1 93.32(14) ?
O4 S2 N S1 -135.85(13) ?
C2 S2 N S1 -20.51(15) ?
O2 S1 O1 Li -35.5(2) ?
N S1 O1 Li -163.3(2) ?
C1 S1 O1 Li 88.0(2) ?
O6 Li O1 S1 -158.33(15) ?
O8 Li O1 S1 22.1(3) ?
O7 Li O1 S1 113.5(2) ?
O5 Li O1 S1 -69.6(3) ?
O5 C7 C8 O6 52.7(2) y
O6 C9 C10 O7 54.8(2) y
O7 C11 C12 O8 55.8(2) y
O8 C13 C14 O5 55.3(2) y
C13 C14 O5 C7 -167.38(18) y
C13 C14 O5 Li -46.3(2) ?
C8 C7 O5 C14 85.0(2) y
C8 C7 O5 Li -36.2(2) ?
O1 Li O5 C14 138.00(19) ?
O6 Li O5 C14 -114.73(16) ?
O8 Li O5 C14 22.24(18) ?
O7 Li O5 C14 -46.0(3) ?
O1 Li O5 C7 -97.5(2) ?
O6 Li O5 C7 9.75(19) ?
O8 Li O5 C7 146.72(16) ?
O7 Li O5 C7 78.5(3) ?
C7 C8 O6 C9 -166.96(18) y
C7 C8 O6 Li -42.7(2) ?
C10 C9 O6 C8 88.2(2) y
C10 C9 O6 Li -36.5(2) ?
O1 Li O6 C8 131.57(19) ?
O8 Li O6 C8 -48.9(3) ?
O7 Li O6 C8 -118.08(17) ?
O5 Li O6 C8 19.14(19) ?
O1 Li O6 C9 -101.7(2) ?
O8 Li O6 C9 77.8(3) ?
O7 Li O6 C9 8.65(18) ?
O5 Li O6 C9 145.87(15) ?
C12 C11 O7 C10 84.2(2) y
C12 C11 O7 Li -36.6(2) ?
C9 C10 O7 C11 -165.85(17) y
C9 C10 O7 Li -45.0(2) ?
O1 Li O7 C11 -107.1(2) ?
O6 Li O7 C11 145.55(15) ?
O8 Li O7 C11 8.89(18) ?
O5 Li O7 C11 76.9(3) ?
O1 Li O7 C10 128.4(2) ?
O6 Li O7 C10 21.06(18) ?
O8 Li O7 C10 -115.59(16) ?
O5 Li O7 C10 -47.6(3) ?
C11 C12 O8 C13 -166.81(17) y
C11 C12 O8 Li -45.4(2) ?
C14 C13 O8 C12 85.0(2) y
C14 C13 O8 Li -35.8(2) ?
O1 Li O8 C12 131.3(2) ?
O6 Li O8 C12 -48.2(3) ?
O7 Li O8 C12 20.96(18) ?
O5 Li O8 C12 -116.43(15) ?
O1 Li O8 C13 -104.5(2) ?
O6 Li O8 C13 76.0(3) ?
O7 Li O8 C13 145.19(15) ?
O5 Li O8 C13 7.80(18) ?
